data_4109278
loop_
_publ_author_name
'Andrzej Sygula'
'Frank R. Fronczek'
'Renata Sygula'
'Peter W. Rabideau'
'Marilyn M. Olmstead'

_publ_section_title
;
 A Double Concave Hydrocarbon Buckycatcher
;
_journal_name_full 'Journal of the American Chemical Society'
_journal_page_first 3842
_journal_page_last 3843
_journal_paper_doi 10.1021/ja070616p
_journal_volume 129
_journal_year 2007
_chemical_compound_source 'local laboratory'
_chemical_formula_moiety 'C60 H28 O2, C7 H8'
_chemical_formula_sum 'C67 H36 O2'
_chemical_formula_weight 872.96
_chemical_name_systematic
; 
 ? 
;
_space_group_IT_number 14
_symmetry_cell_setting monoclinic
_symmetry_space_group_name_Hall '-P 2yn'
_symmetry_space_group_name_H-M 'P 1 21/n 1'
_atom_sites_solution_hydrogens geom
_atom_sites_solution_primary direct
_atom_sites_solution_secondary difmap
_audit_creation_method SHELXL-97
_cell_angle_alpha 90
_cell_angle_beta 99.277(5)
_cell_angle_gamma 90
_cell_formula_units_Z 4
_cell_length_a 12.3573(14)
_cell_length_b 13.9491(12)
_cell_length_c 25.209(3)
_cell_measurement_reflns_used 6843
_cell_measurement_temperature 90
_cell_measurement_theta_max 25.3
_cell_measurement_theta_min 2.5
_cell_volume 4288.5(8)
_computing_cell_refinement 'Denzo and Scalepack (Otwinowski & Minor, 1997)'
_computing_data_collection 'COLLECT (Nonius, 2000)'
_computing_data_reduction 'Denzo and Scalepack (Otwinowski & Minor, 1997)'
_computing_molecular_graphics 'Ortep-3 for Windows (Farrugia, 1997)'
_computing_publication_material 'SHELXL-97 (Sheldrick, 1997)'
_computing_structure_refinement 'SHELXL-97 (Sheldrick, 1997)'
_computing_structure_solution 'SIR97 (Altomare  et al., 1999)'
_diffrn_ambient_temperature 90
_diffrn_measured_fraction_theta_full 0.990
_diffrn_measured_fraction_theta_max 0.990
_diffrn_measurement_device_type 'KappaCCD (with Oxford Cryostream)'
_diffrn_measurement_method ' \w scans with \k offsets'
_diffrn_radiation_monochromator graphite
_diffrn_radiation_source 'fine-focus sealed tube'
_diffrn_radiation_type MoK\a
_diffrn_radiation_wavelength 0.71073
_diffrn_reflns_av_R_equivalents 0.026
_diffrn_reflns_av_sigmaI/netI 0.0383
_diffrn_reflns_limit_h_max 14
_diffrn_reflns_limit_h_min -14
_diffrn_reflns_limit_k_max 16
_diffrn_reflns_limit_k_min -15
_diffrn_reflns_limit_l_max 30
_diffrn_reflns_limit_l_min -30
_diffrn_reflns_number 36334
_diffrn_reflns_theta_full 25.4
_diffrn_reflns_theta_max 25.4
_diffrn_reflns_theta_min 2.5
_diffrn_standards_decay_% <2
_diffrn_standards_number 0
_exptl_absorpt_coefficient_mu 0.080
_exptl_absorpt_correction_type none
_exptl_crystal_colour yellow
_exptl_crystal_density_diffrn 1.352
_exptl_crystal_description 'needle fragment'
_exptl_crystal_F_000 1816
_exptl_crystal_size_max 0.25
_exptl_crystal_size_mid 0.23
_exptl_crystal_size_min 0.20
_refine_diff_density_max 0.39
_refine_diff_density_min -0.28
_refine_diff_density_rms 0.042
_refine_ls_extinction_coef 0.0014(4)
_refine_ls_extinction_expression Fc^*^=kFc[1+0.001xFc^2^\l^3^/sin(2\q)]^-1/4^
_refine_ls_extinction_method SHELXL
_refine_ls_goodness_of_fit_ref 1.017
_refine_ls_hydrogen_treatment constr
_refine_ls_matrix_type full
_refine_ls_number_parameters 624
_refine_ls_number_reflns 7775
_refine_ls_number_restraints 0
_refine_ls_restrained_S_all 1.017
_refine_ls_R_factor_all 0.074
_refine_ls_R_factor_gt 0.050
_refine_ls_shift/su_max 0.000
_refine_ls_shift/su_mean 0.000
_refine_ls_structure_factor_coef Fsqd
_refine_ls_weighting_details 'calc w=1/[\s^2^(Fo^2^)+(0.0572P)^2^+2.5533P] where P=(Fo^2^+2Fc^2^)/3'
_refine_ls_weighting_scheme calc
_refine_ls_wR_factor_gt 0.120
_refine_ls_wR_factor_ref 0.134
_reflns_number_gt 5787
_reflns_number_total 7775
_reflns_threshold_expression I>2\s(I)
_cod_data_source_file ja070616psi20070127_024708.cif
_cod_data_source_block AS0406
_cod_original_cell_volume 4288.6(8)
_cod_original_sg_symbol_H-M 'P 21/n '
_cod_database_code 4109278

loop_
_symmetry_equiv_pos_as_xyz
'x, y, z'
'-x+1/2, y+1/2, -z+1/2'
'-x, -y, -z'
'x-1/2, -y-1/2, z-1/2'

loop_
_atom_site_label
_atom_site_type_symbol
_atom_site_fract_x
_atom_site_fract_y
_atom_site_fract_z
_atom_site_U_iso_or_equiv
_atom_site_adp_type
_atom_site_occupancy
_atom_site_symmetry_multiplicity
_atom_site_calc_flag
_atom_site_refinement_flags
O1 O 0.52636(11) 0.66757(10) 0.77770(6) 0.0364(4) Uani 1 1 d .
O2 O 0.52902(13) 0.71408(11) 0.53961(6) 0.0425(4) Uani 1 1 d .
C1 C 0.50602(17) 0.56744(15) 0.76562(9) 0.0337(5) Uani 1 1 d .
H1 H 0.4270 0.5485 0.7574 0.040 Uiso 1 1 calc R
C2 C 0.57134(17) 0.52180(14) 0.81600(8) 0.0316(5) Uani 1 1 d .
C3 C 0.66353(16) 0.58028(14) 0.82841(8) 0.0307(5) Uani 1 1 d .
C4 C 0.64448(17) 0.65944(15) 0.78528(8) 0.0326(5) Uani 1 1 d .
H4 H 0.6858 0.7204 0.7945 0.039 Uiso 1 1 calc R
C5 C 0.65825(16) 0.61365(14) 0.73080(8) 0.0299(5) Uani 1 1 d .
C6 C 0.75500(16) 0.63243(14) 0.70576(8) 0.0310(5) Uani 1 1 d .
C7 C 0.85758(17) 0.64179(15) 0.73858(9) 0.0344(5) Uani 1 1 d .
H7 H 0.8629 0.6351 0.7764 0.041 Uiso 1 1 calc R
C8 C 0.95092(18) 0.66057(16) 0.71669(9) 0.0387(5) Uani 1 1 d .
H8 H 1.0199 0.6654 0.7394 0.046 Uiso 1 1 calc R
C9 C 0.94418(18) 0.67234(16) 0.66177(9) 0.0395(5) Uani 1 1 d .
H9 H 1.0086 0.6839 0.6466 0.047 Uiso 1 1 calc R
C10 C 0.84346(18) 0.66724(15) 0.62912(9) 0.0378(5) Uani 1 1 d .
H10 H 0.8390 0.6776 0.5916 0.045 Uiso 1 1 calc R
C11 C 0.74794(17) 0.64727(14) 0.64996(8) 0.0322(5) Uani 1 1 d .
C12 C 0.64138(18) 0.65291(15) 0.61444(8) 0.0342(5) Uani 1 1 d .
C13 C 0.60136(19) 0.74841(16) 0.58661(8) 0.0384(5) Uani 1 1 d .
H13 H 0.6598 0.7943 0.5798 0.046 Uiso 1 1 calc R
C14 C 0.51872(19) 0.78635(15) 0.62047(9) 0.0382(5) Uani 1 1 d .
C15 C 0.42943(18) 0.72435(16) 0.60891(9) 0.0377(5) Uani 1 1 d .
C16 C 0.46499(18) 0.65327(15) 0.56896(9) 0.0372(5) Uani 1 1 d .
H16 H 0.4049 0.6160 0.5468 0.045 Uiso 1 1 calc R
C17 C 0.55606(17) 0.59341(15) 0.60344(8) 0.0335(5) Uani 1 1 d .
C18 C 0.53654(16) 0.49677(15) 0.62305(8) 0.0314(5) Uani 1 1 d .
C19 C 0.50039(17) 0.42408(16) 0.58619(9) 0.0366(5) Uani 1 1 d .
H19 H 0.4910 0.4376 0.5488 0.044 Uiso 1 1 calc R
C20 C 0.47796(17) 0.33284(15) 0.60311(9) 0.0363(5) Uani 1 1 d .
H20 H 0.4558 0.2836 0.5776 0.044 Uiso 1 1 calc R
C21 C 0.48825(17) 0.31421(15) 0.65760(9) 0.0370(5) Uani 1 1 d .
H21 H 0.4735 0.2517 0.6696 0.044 Uiso 1 1 calc R
C22 C 0.51998(16) 0.38611(15) 0.69479(9) 0.0346(5) Uani 1 1 d .
H22 H 0.5249 0.3727 0.7321 0.042 Uiso 1 1 calc R
C23 C 0.54489(15) 0.47819(14) 0.67833(8) 0.0305(5) Uani 1 1 d .
C24 C 0.57260(16) 0.55374(14) 0.71920(8) 0.0310(5) Uani 1 1 d .
C25 C 0.54551(17) 0.44729(15) 0.85049(8) 0.0335(5) Uani 1 1 d .
C26 C 0.44071(19) 0.40428(16) 0.85602(10) 0.0408(5) Uani 1 1 d .
H26 H 0.3838 0.4026 0.8258 0.049 Uiso 1 1 calc R
C27 C 0.4224(2) 0.36618(16) 0.90374(10) 0.0457(6) Uani 1 1 d .
H27 H 0.3522 0.3402 0.9060 0.055 Uiso 1 1 calc R
C28 C 0.5058(2) 0.36409(16) 0.95075(10) 0.0450(6) Uani 1 1 d .
C29 C 0.4942(2) 0.36236(17) 1.00711(11) 0.0522(7) Uani 1 1 d .
H29 H 0.4264 0.3420 1.0165 0.063 Uiso 1 1 calc R
C30 C 0.5771(2) 0.38893(17) 1.04729(10) 0.0524(7) Uani 1 1 d .
H30 H 0.5652 0.3854 1.0835 0.063 Uiso 1 1 calc R
C31 C 0.6822(2) 0.42216(17) 1.03636(9) 0.0474(6) Uani 1 1 d .
C32 C 0.7639(2) 0.48017(18) 1.06876(10) 0.0526(7) Uani 1 1 d .
H32 H 0.7690 0.4783 1.1068 0.063 Uiso 1 1 calc R
C33 C 0.8346(2) 0.53789(18) 1.04666(9) 0.0504(6) Uani 1 1 d .
H33 H 0.8871 0.5747 1.0698 0.061 Uiso 1 1 calc R
C34 C 0.8318(2) 0.54461(17) 0.98907(9) 0.0424(6) Uani 1 1 d .
C35 C 0.86585(19) 0.62188(17) 0.95750(9) 0.0432(6) Uani 1 1 d .
H35 H 0.9192 0.6661 0.9742 0.052 Uiso 1 1 calc R
C36 C 0.82337(18) 0.63354(16) 0.90389(9) 0.0376(5) Uani 1 1 d .
H36 H 0.8475 0.6861 0.8849 0.045 Uiso 1 1 calc R
C37 C 0.74312(17) 0.56816(15) 0.87563(8) 0.0326(5) Uani 1 1 d .
C38 C 0.62937(18) 0.42945(14) 0.89287(8) 0.0339(5) Uani 1 1 d .
C39 C 0.6102(2) 0.38731(15) 0.94198(9) 0.0388(5) Uani 1 1 d .
C40 C 0.6952(2) 0.41541(15) 0.98302(9) 0.0401(5) Uani 1 1 d .
C41 C 0.76736(19) 0.47589(15) 0.96002(9) 0.0375(5) Uani 1 1 d .
C42 C 0.72518(18) 0.48610(14) 0.90454(8) 0.0330(5) Uani 1 1 d .
C43 C 0.53275(19) 0.84849(15) 0.66641(9) 0.0393(5) Uani 1 1 d .
C44 C 0.6331(2) 0.88567(15) 0.69701(9) 0.0421(6) Uani 1 1 d .
H44 H 0.6964 0.8913 0.6802 0.050 Uiso 1 1 calc R
C45 C 0.6390(2) 0.91298(16) 0.74978(10) 0.0446(6) Uani 1 1 d .
H45 H 0.7065 0.9370 0.7685 0.053 Uiso 1 1 calc R
C46 C 0.5461(2) 0.90639(16) 0.77756(9) 0.0432(6) Uani 1 1 d .
C47 C 0.5464(2) 0.89946(17) 0.83461(10) 0.0479(6) Uani 1 1 d .
H47 H 0.6066 0.9253 0.8586 0.057 Uiso 1 1 calc R
C48 C 0.4625(2) 0.85669(18) 0.85537(10) 0.0495(6) Uani 1 1 d .
H48 H 0.4664 0.8534 0.8933 0.059 Uiso 1 1 calc R
C49 C 0.3679(2) 0.81626(18) 0.82110(10) 0.0461(6) Uani 1 1 d .
C50 C 0.29678(19) 0.7402(2) 0.83316(10) 0.0508(6) Uani 1 1 d .
H50 H 0.2886 0.7291 0.8695 0.061 Uiso 1 1 calc R
C51 C 0.24045(19) 0.6832(2) 0.79345(10) 0.0499(6) Uani 1 1 d .
H51 H 0.1954 0.6331 0.8031 0.060 Uiso 1 1 calc R
C52 C 0.24807(18) 0.69750(18) 0.73755(10) 0.0447(6) Uani 1 1 d .
C53 C 0.22919(18) 0.62795(19) 0.69454(10) 0.0467(6) Uani 1 1 d .
H53 H 0.1835 0.5742 0.6979 0.056 Uiso 1 1 calc R
C54 C 0.27556(18) 0.63766(18) 0.64899(10) 0.0443(6) Uani 1 1 d .
H54 H 0.2612 0.5903 0.6217 0.053 Uiso 1 1 calc R
C55 C 0.34562(18) 0.71758(16) 0.64119(9) 0.0395(5) Uani 1 1 d .
C56 C 0.44081(19) 0.85317(16) 0.69159(9) 0.0403(5) Uani 1 1 d .
C57 C 0.4472(2) 0.88259(16) 0.74590(10) 0.0428(6) Uani 1 1 d .
C58 C 0.36083(19) 0.83766(17) 0.76748(10) 0.0432(6) Uani 1 1 d .
C59 C 0.30139(18) 0.77949(17) 0.72647(10) 0.0423(6) Uani 1 1 d .
C60 C 0.35025(18) 0.79019(16) 0.67966(9) 0.0402(5) Uani 1 1 d .
C1S C 0.6950(2) 1.03168(19) 1.01273(10) 0.0497(6) Uani 1 1 d .
C2S C 0.7547(2) 0.99400(18) 0.97620(10) 0.0477(6) Uani 1 1 d .
H2S H 0.8041 1.0348 0.9616 0.057 Uiso 1 1 calc R
C3S C 0.7461(2) 0.8995(2) 0.95969(11) 0.0585(7) Uani 1 1 d .
H3S H 0.7879 0.8768 0.9338 0.070 Uiso 1 1 calc R
C4S C 0.6782(2) 0.8393(2) 0.98054(12) 0.0622(7) Uani 1 1 d .
H4S H 0.6733 0.7738 0.9702 0.075 Uiso 1 1 calc R
C5S C 0.6148(2) 0.8752(2) 1.01779(11) 0.0575(7) Uani 1 1 d .
H5S H 0.5658 0.8335 1.0320 0.069 Uiso 1 1 calc R
C6S C 0.6227(2) 0.9686(2) 1.03377(11) 0.0540(7) Uani 1 1 d .
H6S H 0.5796 0.9915 1.0591 0.065 Uiso 1 1 calc R
C7S C 0.7052(2) 1.1331(2) 1.02961(12) 0.0630(8) Uani 1 1 d .
H7S1 H 0.7588 1.1652 1.0110 0.095 Uiso 1 1 calc R
H7S2 H 0.7296 1.1365 1.0685 0.095 Uiso 1 1 calc R
H7S3 H 0.6339 1.1648 1.0205 0.095 Uiso 1 1 calc R

loop_
_atom_site_aniso_label
_atom_site_aniso_U_11
_atom_site_aniso_U_22
_atom_site_aniso_U_33
_atom_site_aniso_U_23
_atom_site_aniso_U_13
_atom_site_aniso_U_12
O1 0.0315(8) 0.0342(8) 0.0433(9) -0.0041(7) 0.0053(7) 0.0028(6)
O2 0.0524(10) 0.0435(9) 0.0281(8) 0.0038(7) -0.0037(7) -0.0003(7)
C1 0.0280(11) 0.0339(11) 0.0390(12) -0.0043(9) 0.0045(9) -0.0026(9)
C2 0.0309(11) 0.0330(11) 0.0319(11) -0.0062(9) 0.0077(9) -0.0021(9)
C3 0.0310(11) 0.0307(11) 0.0309(11) -0.0041(9) 0.0065(9) 0.0001(9)
C4 0.0301(11) 0.0313(11) 0.0359(12) -0.0024(9) 0.0042(9) -0.0027(9)
C5 0.0304(11) 0.0293(11) 0.0286(11) 0.0026(9) 0.0003(9) 0.0023(9)
C6 0.0302(11) 0.0272(10) 0.0348(12) -0.0014(9) 0.0035(9) -0.0013(8)
C7 0.0339(12) 0.0336(11) 0.0340(12) -0.0018(9) 0.0001(9) -0.0023(9)
C8 0.0291(12) 0.0386(12) 0.0470(14) -0.0028(10) 0.0016(10) -0.0035(9)
C9 0.0343(12) 0.0391(12) 0.0467(14) -0.0006(10) 0.0117(10) -0.0051(10)
C10 0.0442(13) 0.0340(12) 0.0363(12) 0.0001(10) 0.0093(10) -0.0050(10)
C11 0.0346(12) 0.0280(10) 0.0334(12) 0.0002(9) 0.0038(9) -0.0010(9)
C12 0.0387(12) 0.0351(11) 0.0285(11) 0.0014(9) 0.0044(9) 0.0011(9)
C13 0.0430(13) 0.0383(12) 0.0309(12) 0.0043(10) -0.0028(10) -0.0023(10)
C14 0.0458(13) 0.0328(11) 0.0327(12) 0.0052(10) -0.0041(10) 0.0047(10)
C15 0.0395(13) 0.0371(12) 0.0320(12) 0.0013(10) -0.0077(10) 0.0078(10)
C16 0.0399(13) 0.0378(12) 0.0306(12) 0.0015(10) -0.0046(10) 0.0000(10)
C17 0.0354(12) 0.0355(11) 0.0277(11) -0.0010(9) -0.0002(9) 0.0018(9)
C18 0.0246(10) 0.0348(11) 0.0332(11) -0.0007(9) -0.0001(8) 0.0014(8)
C19 0.0336(12) 0.0400(12) 0.0344(12) -0.0032(10) -0.0001(9) 0.0018(9)
C20 0.0310(11) 0.0355(12) 0.0405(13) -0.0075(10) 0.0003(10) 0.0002(9)
C21 0.0305(11) 0.0325(11) 0.0471(14) 0.0004(10) 0.0035(10) -0.0029(9)
C22 0.0286(11) 0.0386(12) 0.0354(12) 0.0020(10) 0.0017(9) -0.0014(9)
C23 0.0206(10) 0.0340(11) 0.0356(12) -0.0015(9) 0.0007(8) 0.0014(8)
C24 0.0264(10) 0.0328(11) 0.0320(11) 0.0031(9) -0.0006(9) 0.0031(9)
C25 0.0362(12) 0.0314(11) 0.0340(12) -0.0086(9) 0.0090(10) -0.0060(9)
C26 0.0431(13) 0.0379(12) 0.0430(14) -0.0093(11) 0.0115(11) -0.0096(10)
C27 0.0498(15) 0.0374(13) 0.0533(16) -0.0088(11) 0.0184(12) -0.0127(11)
C28 0.0636(16) 0.0314(12) 0.0439(14) -0.0037(10) 0.0208(12) -0.0089(11)
C29 0.0719(18) 0.0400(14) 0.0503(16) -0.0010(12) 0.0265(14) -0.0101(13)
C30 0.083(2) 0.0413(14) 0.0371(14) 0.0026(11) 0.0209(14) -0.0025(13)
C31 0.0744(18) 0.0354(13) 0.0328(13) 0.0006(10) 0.0093(12) 0.0014(12)
C32 0.0800(19) 0.0469(15) 0.0289(13) -0.0003(11) 0.0029(12) 0.0037(13)
C33 0.0667(17) 0.0465(14) 0.0342(13) -0.0045(11) -0.0036(12) -0.0027(12)
C34 0.0501(14) 0.0400(13) 0.0348(13) -0.0039(10) 0.0000(11) -0.0018(11)
C35 0.0432(13) 0.0444(13) 0.0389(13) -0.0091(11) -0.0025(10) -0.0094(11)
C36 0.0400(12) 0.0369(12) 0.0352(12) -0.0032(10) 0.0040(10) -0.0072(10)
C37 0.0346(12) 0.0320(11) 0.0316(11) -0.0072(9) 0.0067(9) -0.0036(9)
C38 0.0440(13) 0.0274(11) 0.0321(12) -0.0059(9) 0.0116(10) -0.0036(9)
C39 0.0542(14) 0.0274(11) 0.0362(12) -0.0037(9) 0.0118(11) -0.0032(10)
C40 0.0568(15) 0.0290(11) 0.0349(12) -0.0009(9) 0.0083(11) 0.0016(10)
C41 0.0468(13) 0.0315(11) 0.0334(12) -0.0041(9) 0.0036(10) 0.0020(10)
C42 0.0388(12) 0.0299(11) 0.0304(11) -0.0064(9) 0.0057(9) 0.0010(9)
C43 0.0494(14) 0.0294(11) 0.0356(12) 0.0046(10) -0.0038(11) 0.0036(10)
C44 0.0521(14) 0.0290(11) 0.0435(14) 0.0039(10) 0.0026(11) -0.0060(10)
C45 0.0529(15) 0.0323(12) 0.0452(14) -0.0032(10) -0.0022(12) -0.0086(10)
C46 0.0563(15) 0.0298(12) 0.0416(14) -0.0074(10) 0.0016(11) 0.0022(10)
C47 0.0550(16) 0.0424(14) 0.0429(14) -0.0135(11) -0.0025(12) 0.0003(12)
C48 0.0549(16) 0.0534(15) 0.0396(14) -0.0112(12) 0.0054(12) 0.0088(12)
C49 0.0432(14) 0.0519(15) 0.0423(14) -0.0069(11) 0.0045(11) 0.0130(11)
C50 0.0366(13) 0.0684(17) 0.0485(15) -0.0025(13) 0.0099(11) 0.0105(12)
C51 0.0278(12) 0.0673(17) 0.0542(16) -0.0027(13) 0.0057(11) 0.0061(11)
C52 0.0243(11) 0.0603(16) 0.0481(15) -0.0009(12) 0.0019(10) 0.0103(11)
C53 0.0265(12) 0.0583(15) 0.0525(15) -0.0048(12) -0.0022(11) 0.0024(11)
C54 0.0271(12) 0.0533(15) 0.0480(15) -0.0060(11) -0.0072(10) 0.0060(10)
C55 0.0323(12) 0.0460(13) 0.0356(12) -0.0008(10) -0.0086(10) 0.0074(10)
C56 0.0473(14) 0.0341(12) 0.0364(13) 0.0017(10) -0.0025(11) 0.0096(10)
C57 0.0502(14) 0.0318(12) 0.0434(14) -0.0027(10) -0.0016(11) 0.0113(10)
C58 0.0389(13) 0.0430(13) 0.0463(14) -0.0043(11) 0.0027(11) 0.0149(10)
C59 0.0296(12) 0.0484(14) 0.0460(14) -0.0034(11) -0.0022(10) 0.0155(10)
C60 0.0337(12) 0.0427(13) 0.0400(13) 0.0000(10) -0.0069(10) 0.0141(10)
C1S 0.0449(14) 0.0546(16) 0.0457(15) 0.0085(12) -0.0042(12) 0.0043(12)
C2S 0.0397(13) 0.0494(15) 0.0518(15) 0.0102(12) 0.0012(11) 0.0008(11)
C3S 0.0480(16) 0.0663(18) 0.0575(17) 0.0036(14) -0.0022(13) 0.0002(13)
C4S 0.0561(17) 0.0613(17) 0.0653(19) 0.0006(15) -0.0015(15) -0.0057(14)
C5S 0.0524(16) 0.0588(17) 0.0591(18) 0.0067(14) 0.0023(14) -0.0099(13)
C6S 0.0525(16) 0.0587(17) 0.0488(15) 0.0071(13) 0.0021(12) -0.0014(13)
C7S 0.0562(17) 0.0592(17) 0.072(2) 0.0023(15) 0.0051(15) -0.0007(14)

loop_
_atom_type_symbol
_atom_type_description
_atom_type_scat_dispersion_real
_atom_type_scat_dispersion_imag
_atom_type_scat_source
C C 0.0033 0.0016 'International Tables Vol C Tables 4.2.6.8 and 6.1.1.4'
H H 0.0000 0.0000 'International Tables Vol C Tables 4.2.6.8 and 6.1.1.4'
O O 0.0106 0.0060 'International Tables Vol C Tables 4.2.6.8 and 6.1.1.4'

loop_
_geom_angle_atom_site_label_1
_geom_angle_atom_site_label_2
_geom_angle_atom_site_label_3
_geom_angle
C1 O1 C4 95.15(14)
C16 O2 C13 95.29(15)
O1 C1 C2 100.20(16)
O1 C1 C24 100.57(16)
C2 C1 C24 107.63(16)
O1 C1 H1 115.5
C2 C1 H1 115.5
C24 C1 H1 115.5
C3 C2 C25 123.04(19)
C3 C2 C1 104.21(17)
C25 C2 C1 132.11(19)
C2 C3 C37 123.10(19)
C2 C3 C4 103.56(17)
C37 C3 C4 132.84(18)
O1 C4 C3 100.70(15)
O1 C4 C5 99.68(16)
C3 C4 C5 107.70(16)
O1 C4 H4 115.6
C3 C4 H4 115.6
C5 C4 H4 115.6
C24 C5 C6 133.44(19)
C24 C5 C4 104.73(17)
C6 C5 C4 121.54(17)
C7 C6 C11 118.62(19)
C7 C6 C5 119.04(19)
C11 C6 C5 122.22(18)
C8 C7 C6 121.0(2)
C8 C7 H7 119.5
C6 C7 H7 119.5
C7 C8 C9 120.2(2)
C7 C8 H8 119.9
C9 C8 H8 119.9
C10 C9 C8 119.6(2)
C10 C9 H9 120.2
C8 C9 H9 120.2
C9 C10 C11 121.5(2)
C9 C10 H10 119.2
C11 C10 H10 119.2
C10 C11 C6 118.99(19)
C10 C11 C12 119.27(19)
C6 C11 C12 121.37(18)
C17 C12 C11 133.9(2)
C17 C12 C13 104.88(18)
C11 C12 C13 120.73(18)
O2 C13 C14 101.07(17)
O2 C13 C12 101.32(17)
C14 C13 C12 103.78(17)
O2 C13 H13 116.1
C14 C13 H13 116.1
C12 C13 H13 116.1
C15 C14 C43 122.1(2)
C15 C14 C13 104.24(19)
C43 C14 C13 131.0(2)
C14 C15 C55 123.2(2)
C14 C15 C16 103.78(19)
C55 C15 C16 130.4(2)
O2 C16 C15 101.33(17)
O2 C16 C17 101.28(17)
C15 C16 C17 103.88(16)
O2 C16 H16 116.0
C15 C16 H16 116.0
C17 C16 H16 116.0
C12 C17 C18 131.9(2)
C12 C17 C16 105.02(18)
C18 C17 C16 122.62(18)
C19 C18 C23 119.32(19)
C19 C18 C17 119.59(19)
C23 C18 C17 120.88(18)
C20 C19 C18 121.3(2)
C20 C19 H19 119.3
C18 C19 H19 119.3
C21 C20 C19 119.2(2)
C21 C20 H20 120.4
C19 C20 H20 120.4
C20 C21 C22 120.4(2)
C20 C21 H21 119.8
C22 C21 H21 119.8
C21 C22 C23 121.0(2)
C21 C22 H22 119.5
C23 C22 H22 119.5
C22 C23 C18 118.62(19)
C22 C23 C24 119.09(19)
C18 C23 C24 122.19(18)
C5 C24 C23 133.05(19)
C5 C24 C1 104.77(18)
C23 C24 C1 121.65(17)
C38 C25 C2 112.86(18)
C38 C25 C26 114.8(2)
C2 C25 C26 130.6(2)
C27 C26 C25 121.4(2)
C27 C26 H26 119.3
C25 C26 H26 119.3
C26 C27 C28 122.3(2)
C26 C27 H27 118.9
C28 C27 H27 118.9
C39 C28 C27 115.2(2)
C39 C28 C29 113.7(2)
C27 C28 C29 129.5(2)
C30 C29 C28 122.6(2)
C30 C29 H29 118.7
C28 C29 H29 118.7
C29 C30 C31 122.2(2)
C29 C30 H30 118.9
C31 C30 H30 118.9
C40 C31 C32 114.1(2)
C40 C31 C30 114.4(2)
C32 C31 C30 129.9(2)
C33 C32 C31 122.3(2)
C33 C32 H32 118.9
C31 C32 H32 118.9
C32 C33 C34 122.1(2)
C32 C33 H33 119.0
C34 C33 H33 119.0
C41 C34 C35 114.9(2)
C41 C34 C33 113.9(2)
C35 C34 C33 129.7(2)
C36 C35 C34 122.0(2)
C36 C35 H35 119.0
C34 C35 H35 119.0
C35 C36 C37 122.0(2)
C35 C36 H36 119.0
C37 C36 H36 119.0
C42 C37 C3 112.78(18)
C42 C37 C36 114.48(19)
C3 C37 C36 131.4(2)
C25 C38 C42 123.85(19)
C25 C38 C39 122.4(2)
C42 C38 C39 107.50(19)
C28 C39 C40 123.6(2)
C28 C39 C38 121.8(2)
C40 C39 C38 108.3(2)
C31 C40 C39 122.9(2)
C31 C40 C41 122.5(2)
C39 C40 C41 108.0(2)
C34 C41 C40 123.0(2)
C34 C41 C42 122.9(2)
C40 C41 C42 107.9(2)
C37 C42 C38 123.3(2)
C37 C42 C41 122.25(19)
C38 C42 C41 108.14(19)
C56 C43 C14 113.3(2)
C56 C43 C44 115.7(2)
C14 C43 C44 128.9(2)
C45 C44 C43 121.5(2)
C45 C44 H44 119.2
C43 C44 H44 119.2
C44 C45 C46 122.0(2)
C44 C45 H45 119.0
C46 C45 H45 119.0
C57 C46 C47 114.8(2)
C57 C46 C45 115.6(2)
C47 C46 C45 127.9(2)
C48 C47 C46 122.0(2)
C48 C47 H47 119.0
C46 C47 H47 119.0
C47 C48 C49 121.9(2)
C47 C48 H48 119.1
C49 C48 H48 119.1
C58 C49 C50 115.1(2)
C58 C49 C48 114.8(2)
C50 C49 C48 128.4(2)
C51 C50 C49 121.7(2)
C51 C50 H50 119.1
C49 C50 H50 119.1
C50 C51 C52 121.8(2)
C50 C51 H51 119.1
C52 C51 H51 119.1
C59 C52 C51 115.1(2)
C59 C52 C53 115.6(2)
C51 C52 C53 127.8(2)
C54 C53 C52 121.6(2)
C54 C53 H53 119.2
C52 C53 H53 119.2
C53 C54 C55 122.1(2)
C53 C54 H54 119.0
C55 C54 H54 119.0
C60 C55 C15 113.4(2)
C60 C55 C54 115.0(2)
C15 C55 C54 129.7(2)
C43 C56 C60 123.4(2)
C43 C56 C57 122.1(2)
C60 C56 C57 107.7(2)
C46 C57 C56 122.1(2)
C46 C57 C58 122.1(2)
C56 C57 C58 108.3(2)
C49 C58 C57 122.7(2)
C49 C58 C59 122.3(2)
C57 C58 C59 107.8(2)
C52 C59 C60 122.7(2)
C52 C59 C58 122.5(2)
C60 C59 C58 107.8(2)
C55 C60 C56 122.7(2)
C55 C60 C59 121.8(2)
C56 C60 C59 108.4(2)
C2S C1S C6S 116.9(2)
C2S C1S C7S 122.0(2)
C6S C1S C7S 121.1(3)
C1S C2S C3S 122.9(3)
C1S C2S H2S 118.5
C3S C2S H2S 118.5
C4S C3S C2S 119.8(3)
C4S C3S H3S 120.1
C2S C3S H3S 120.1
C3S C4S C5S 119.1(3)
C3S C4S H4S 120.4
C5S C4S H4S 120.4
C6S C5S C4S 121.0(3)
C6S C5S H5S 119.5
C4S C5S H5S 119.5
C5S C6S C1S 120.2(3)
C5S C6S H6S 119.9
C1S C6S H6S 119.9
C1S C7S H7S1 109.5
C1S C7S H7S2 109.5
H7S1 C7S H7S2 109.5
C1S C7S H7S3 109.5
H7S1 C7S H7S3 109.5
H7S2 C7S H7S3 109.5

loop_
_geom_bond_atom_site_label_1
_geom_bond_atom_site_label_2
_geom_bond_distance
O1 C1 1.443(2)
O1 C4 1.446(2)
O2 C16 1.443(3)
O2 C13 1.446(3)
C1 C2 1.529(3)
C1 C24 1.547(3)
C1 H1 1.0000
C2 C3 1.395(3)
C2 C25 1.424(3)
C3 C37 1.427(3)
C3 C4 1.541(3)
C4 C5 1.549(3)
C4 H4 1.0000
C5 C24 1.343(3)
C5 C6 1.463(3)
C6 C7 1.404(3)
C6 C11 1.411(3)
C7 C8 1.382(3)
C7 H7 0.9500
C8 C9 1.383(3)
C8 H8 0.9500
C9 C10 1.379(3)
C9 H9 0.9500
C10 C11 1.395(3)
C10 H10 0.9500
C11 C12 1.470(3)
C12 C17 1.335(3)
C12 C13 1.549(3)
C13 C14 1.527(3)
C13 H13 1.0000
C14 C15 1.395(3)
C14 C43 1.435(3)
C15 C55 1.420(3)
C15 C16 1.528(3)
C16 C17 1.550(3)
C16 H16 1.0000
C17 C18 1.469(3)
C18 C19 1.399(3)
C18 C23 1.405(3)
C19 C20 1.384(3)
C19 H19 0.9500
C20 C21 1.384(3)
C20 H20 0.9500
C21 C22 1.386(3)
C21 H21 0.9500
C22 C23 1.399(3)
C22 H22 0.9500
C23 C24 1.475(3)
C25 C38 1.386(3)
C25 C26 1.454(3)
C26 C27 1.367(3)
C26 H26 0.9500
C27 C28 1.440(4)
C27 H27 0.9500
C28 C39 1.382(3)
C28 C29 1.451(3)
C29 C30 1.371(4)
C29 H29 0.9500
C30 C31 1.446(4)
C30 H30 0.9500
C31 C40 1.383(3)
C31 C32 1.441(4)
C32 C33 1.371(4)
C32 H32 0.9500
C33 C34 1.450(3)
C33 H33 0.9500
C34 C41 1.379(3)
C34 C35 1.442(3)
C35 C36 1.378(3)
C35 H35 0.9500
C36 C37 1.447(3)
C36 H36 0.9500
C37 C42 1.394(3)
C38 C42 1.414(3)
C38 C39 1.425(3)
C39 C40 1.407(3)
C40 C41 1.417(3)
C41 C42 1.419(3)
C43 C56 1.389(3)
C43 C44 1.447(3)
C44 C45 1.374(3)
C44 H44 0.9500
C45 C46 1.442(3)
C45 H45 0.9500
C46 C57 1.387(3)
C46 C47 1.441(3)
C47 C48 1.371(4)
C47 H47 0.9500
C48 C49 1.451(4)
C48 H48 0.9500
C49 C58 1.373(3)
C49 C50 1.441(4)
C50 C51 1.376(4)
C50 H50 0.9500
C51 C52 1.441(3)
C51 H51 0.9500
C52 C59 1.371(3)
C52 C53 1.446(3)
C53 C54 1.370(3)
C53 H53 0.9500
C54 C55 1.444(3)
C54 H54 0.9500
C55 C60 1.397(3)
C56 C60 1.416(3)
C56 C57 1.419(3)
C57 C58 1.420(3)
C58 C59 1.422(3)
C59 C60 1.417(3)
C1S C2S 1.374(4)
C1S C6S 1.417(4)
C1S C7S 1.477(4)
C2S C3S 1.381(4)
C2S H2S 0.9500
C3S C4S 1.352(4)
C3S H3S 0.9500
C4S C5S 1.408(4)
C4S H4S 0.9500
C5S C6S 1.363(4)
C5S H5S 0.9500
C6S H6S 0.9500
C7S H7S1 0.9800
C7S H7S2 0.9800
C7S H7S3 0.9800

loop_
_geom_torsion_atom_site_label_1
_geom_torsion_atom_site_label_2
_geom_torsion_atom_site_label_3
_geom_torsion_atom_site_label_4
_geom_torsion
C4 O1 C1 C2 56.23(17)
C4 O1 C1 C24 -54.04(17)
O1 C1 C2 C3 -36.70(19)
C24 C1 C2 C3 67.9(2)
O1 C1 C2 C25 134.0(2)
C24 C1 C2 C25 -121.3(2)
C25 C2 C3 C37 2.9(3)
C1 C2 C3 C37 174.71(18)
C25 C2 C3 C4 -169.90(18)
C1 C2 C3 C4 1.9(2)
C1 O1 C4 C3 -55.10(17)
C1 O1 C4 C5 55.14(17)
C2 C3 C4 O1 33.36(19)
C37 C3 C4 O1 -138.4(2)
C2 C3 C4 C5 -70.52(19)
C37 C3 C4 C5 117.7(2)
O1 C4 C5 C24 -36.53(19)
C3 C4 C5 C24 68.1(2)
O1 C4 C5 C6 148.85(18)
C3 C4 C5 C6 -106.5(2)
C24 C5 C6 C7 -136.1(2)
C4 C5 C6 C7 36.7(3)
C24 C5 C6 C11 47.8(3)
C4 C5 C6 C11 -139.3(2)
C11 C6 C7 C8 -3.1(3)
C5 C6 C7 C8 -179.29(19)
C6 C7 C8 C9 1.3(3)
C7 C8 C9 C10 1.4(3)
C8 C9 C10 C11 -2.1(3)
C9 C10 C11 C6 0.3(3)
C9 C10 C11 C12 173.4(2)
C7 C6 C11 C10 2.3(3)
C5 C6 C11 C10 178.37(19)
C7 C6 C11 C12 -170.71(19)
C5 C6 C11 C12 5.4(3)
C10 C11 C12 C17 128.9(3)
C6 C11 C12 C17 -58.1(3)
C10 C11 C12 C13 -60.9(3)
C6 C11 C12 C13 112.1(2)
C16 O2 C13 C14 -54.16(18)
C16 O2 C13 C12 52.49(18)
C17 C12 C13 O2 -33.6(2)
C11 C12 C13 O2 153.71(18)
C17 C12 C13 C14 70.9(2)
C11 C12 C13 C14 -101.8(2)
O2 C13 C14 C15 34.1(2)
C12 C13 C14 C15 -70.6(2)
O2 C13 C14 C43 -164.5(2)
C12 C13 C14 C43 90.8(3)
C43 C14 C15 C55 0.1(3)
C13 C14 C15 C55 163.51(19)
C43 C14 C15 C16 -163.27(19)
C13 C14 C15 C16 0.2(2)
C13 O2 C16 C15 54.44(18)
C13 O2 C16 C17 -52.39(18)
C14 C15 C16 O2 -34.5(2)
C55 C15 C16 O2 163.8(2)
C14 C15 C16 C17 70.2(2)
C55 C15 C16 C17 -91.4(3)
C11 C12 C17 C18 -0.5(4)
C13 C12 C17 C18 -171.8(2)
C11 C12 C17 C16 171.4(2)
C13 C12 C17 C16 0.1(2)
O2 C16 C17 C12 33.5(2)
C15 C16 C17 C12 -71.3(2)
O2 C16 C17 C18 -153.61(18)
C15 C16 C17 C18 101.6(2)
C12 C17 C18 C19 -129.9(3)
C16 C17 C18 C19 59.4(3)
C12 C17 C18 C23 55.4(3)
C16 C17 C18 C23 -115.3(2)
C23 C18 C19 C20 -3.3(3)
C17 C18 C19 C20 -178.07(19)
C18 C19 C20 C21 2.1(3)
C19 C20 C21 C22 0.4(3)
C20 C21 C22 C23 -1.6(3)
C21 C22 C23 C18 0.3(3)
C21 C22 C23 C24 176.79(19)
C19 C18 C23 C22 2.0(3)
C17 C18 C23 C22 176.75(19)
C19 C18 C23 C24 -174.29(19)
C17 C18 C23 C24 0.4(3)
C6 C5 C24 C23 4.5(4)
C4 C5 C24 C23 -169.2(2)
C6 C5 C24 C1 175.9(2)
C4 C5 C24 C1 2.3(2)
C22 C23 C24 C5 126.3(3)
C18 C23 C24 C5 -57.4(3)
C22 C23 C24 C1 -44.0(3)
C18 C23 C24 C1 132.3(2)
O1 C1 C24 C5 32.8(2)
C2 C1 C24 C5 -71.6(2)
O1 C1 C24 C23 -154.56(17)
C2 C1 C24 C23 101.1(2)
C3 C2 C25 C38 -9.5(3)
C1 C2 C25 C38 -178.8(2)
C3 C2 C25 C26 154.1(2)
C1 C2 C25 C26 -15.2(4)
C38 C25 C26 C27 12.3(3)
C2 C25 C26 C27 -151.1(2)
C25 C26 C27 C28 -1.6(3)
C26 C27 C28 C39 -11.0(3)
C26 C27 C28 C29 153.7(2)
C39 C28 C29 C30 4.9(3)
C27 C28 C29 C30 -159.9(2)
C28 C29 C30 C31 1.0(4)
C29 C30 C31 C40 -6.3(4)
C29 C30 C31 C32 157.8(3)
C40 C31 C32 C33 11.9(4)
C30 C31 C32 C33 -152.2(3)
C31 C32 C33 C34 0.1(4)
C32 C33 C34 C41 -11.4(4)
C32 C33 C34 C35 154.0(3)
C41 C34 C35 C36 9.5(3)
C33 C34 C35 C36 -155.7(3)
C34 C35 C36 C37 -1.0(4)
C2 C3 C37 C42 6.6(3)
C4 C3 C37 C42 177.0(2)
C2 C3 C37 C36 -159.3(2)
C4 C3 C37 C36 11.2(4)
C35 C36 C37 C42 -9.0(3)
C35 C36 C37 C3 156.6(2)
C2 C25 C38 C42 7.0(3)
C26 C25 C38 C42 -159.4(2)
C2 C25 C38 C39 155.64(19)
C26 C25 C38 C39 -10.7(3)
C27 C28 C39 C40 161.5(2)
C29 C28 C39 C40 -5.6(3)
C27 C28 C39 C38 12.6(3)
C29 C28 C39 C38 -154.5(2)
C25 C38 C39 C28 -1.8(3)
C42 C38 C39 C28 151.3(2)
C25 C38 C39 C40 -154.9(2)
C42 C38 C39 C40 -1.8(2)
C32 C31 C40 C39 -160.9(2)
C30 C31 C40 C39 5.8(3)
C32 C31 C40 C41 -12.8(3)
C30 C31 C40 C41 153.9(2)
C28 C39 C40 C31 0.2(4)
C38 C39 C40 C31 152.7(2)
C28 C39 C40 C41 -151.9(2)
C38 C39 C40 C41 0.6(3)
C35 C34 C41 C40 -156.9(2)
C33 C34 C41 C40 10.7(3)
C35 C34 C41 C42 -8.1(3)
C33 C34 C41 C42 159.5(2)
C31 C40 C41 C34 1.5(4)
C39 C40 C41 C34 153.7(2)
C31 C40 C41 C42 -151.3(2)
C39 C40 C41 C42 0.9(2)
C3 C37 C42 C38 -9.2(3)
C36 C37 C42 C38 159.2(2)
C3 C37 C42 C41 -157.8(2)
C36 C37 C42 C41 10.5(3)
C25 C38 C42 C37 2.5(3)
C39 C38 C42 C37 -150.1(2)
C25 C38 C42 C41 154.9(2)
C39 C38 C42 C41 2.4(2)
C34 C41 C42 C37 -2.1(3)
C40 C41 C42 C37 150.7(2)
C34 C41 C42 C38 -154.8(2)
C40 C41 C42 C38 -2.0(2)
C15 C14 C43 C56 -11.0(3)
C13 C14 C43 C56 -169.5(2)
C15 C14 C43 C44 151.8(2)
C13 C14 C43 C44 -6.7(4)
C56 C43 C44 C45 7.4(3)
C14 C43 C44 C45 -155.0(2)
C43 C44 C45 C46 -0.1(3)
C44 C45 C46 C57 -8.0(3)
C44 C45 C46 C47 156.4(2)
C57 C46 C47 C48 11.0(3)
C45 C46 C47 C48 -153.5(2)
C46 C47 C48 C49 -0.3(4)
C47 C48 C49 C58 -9.9(3)
C47 C48 C49 C50 153.8(2)
C58 C49 C50 C51 10.4(3)
C48 C49 C50 C51 -153.3(2)
C49 C50 C51 C52 -1.1(4)
C50 C51 C52 C59 -9.3(3)
C50 C51 C52 C53 155.7(2)
C59 C52 C53 C54 9.1(3)
C51 C52 C53 C54 -155.8(2)
C52 C53 C54 C55 -0.1(3)
C14 C15 C55 C60 10.9(3)
C16 C15 C55 C60 169.4(2)
C14 C15 C55 C54 -152.6(2)
C16 C15 C55 C54 6.0(4)
C53 C54 C55 C60 -8.4(3)
C53 C54 C55 C15 154.8(2)
C14 C43 C56 C60 11.1(3)
C44 C43 C56 C60 -154.1(2)
C14 C43 C56 C57 158.5(2)
C44 C43 C56 C57 -6.7(3)
C47 C46 C57 C56 -157.7(2)
C45 C46 C57 C56 8.8(3)
C47 C46 C57 C58 -11.5(3)
C45 C46 C57 C58 154.9(2)
C43 C56 C57 C46 -1.5(3)
C60 C56 C57 C46 150.3(2)
C43 C56 C57 C58 -151.7(2)
C60 C56 C57 C58 0.1(2)
C50 C49 C58 C57 -156.5(2)
C48 C49 C58 C57 9.5(3)
C50 C49 C58 C59 -9.6(3)
C48 C49 C58 C59 156.4(2)
C46 C57 C58 C49 1.3(3)
C56 C57 C58 C49 151.5(2)
C46 C57 C58 C59 -149.7(2)
C56 C57 C58 C59 0.5(2)
C51 C52 C59 C60 157.3(2)
C53 C52 C59 C60 -9.5(3)
C51 C52 C59 C58 10.2(3)
C53 C52 C59 C58 -156.6(2)
C49 C58 C59 C52 -0.8(3)
C57 C58 C59 C52 150.3(2)
C49 C58 C59 C60 -152.1(2)
C57 C58 C59 C60 -1.0(2)
C15 C55 C60 C56 -10.9(3)
C54 C55 C60 C56 155.1(2)
C15 C55 C60 C59 -157.9(2)
C54 C55 C60 C59 8.1(3)
C43 C56 C60 C55 -0.1(3)
C57 C56 C60 C55 -151.5(2)
C43 C56 C60 C59 150.7(2)
C57 C56 C60 C59 -0.7(2)
C52 C59 C60 C55 0.9(3)
C58 C59 C60 C55 152.2(2)
C52 C59 C60 C56 -150.2(2)
C58 C59 C60 C56 1.1(2)
C6S C1S C2S C3S 0.3(4)
C7S C1S C2S C3S -179.7(2)
C1S C2S C3S C4S -1.3(4)
C2S C3S C4S C5S 1.8(4)
C3S C4S C5S C6S -1.3(4)
C4S C5S C6S C1S 0.3(4)
C2S C1S C6S C5S 0.2(4)
C7S C1S C6S C5S -179.8(2)
